data_4342264
loop_
_publ_author_name
'B\'eziau, Antoine'
'Baudron, St\'ephane A'
'Rogez, Guillaume'
'Hosseini, Mir Wais'

_publ_section_title
;
 Assembly, disassembly, and reassembly: conversion of homometallic
 coordination networks into mixed metal-organic frameworks.
;
_journal_issue 4
_journal_name_full 'Inorganic chemistry'
_journal_page_first 2032
_journal_page_last 2039
_journal_paper_doi 10.1021/ic502950k
_journal_volume 54
_journal_year 2015
_chemical_formula_moiety 'C52 H36 N8 Ni, 2(C H Cl3) '
_chemical_formula_sum 'C54 H38 Cl6 N8 Ni'
_chemical_formula_weight 1070.33
_chemical_name_systematic
;
 ?
;
_space_group_IT_number 15
_symmetry_cell_setting monoclinic
_symmetry_space_group_name_Hall '-C 2yc'
_symmetry_space_group_name_H-M 'C 1 2/c 1'
_atom_sites_solution_hydrogens geom
_atom_sites_solution_primary direct
_atom_sites_solution_secondary difmap
_audit_creation_method SHELXL-97
_cell_angle_alpha 90.00
_cell_angle_beta 105.715(2)
_cell_angle_gamma 90.00
_cell_formula_units_Z 4
_cell_length_a 16.1335(4)
_cell_length_b 10.5421(4)
_cell_length_c 29.7008(9)
_cell_measurement_reflns_used 9890
_cell_measurement_temperature 173(2)
_cell_measurement_theta_max 25.52
_cell_measurement_theta_min 2.54
_cell_volume 4862.7(3)
_computing_cell_refinement 'Bruker SAINT'
_computing_data_collection 'Bruker APEX2'
_computing_data_reduction 'Bruker SAINT'
_computing_molecular_graphics 'Bruker SHELXTL'
_computing_publication_material 'Bruker SHELXTL'
_computing_structure_refinement 'SHELXL-97 (Sheldrick, 2008)'
_computing_structure_solution 'SHELXS-97 (Sheldrick, 2008)'
_diffrn_ambient_temperature 173(2)
_diffrn_measured_fraction_theta_full 0.982
_diffrn_measured_fraction_theta_max 0.982
_diffrn_measurement_device_type 'Bruker APEX-II CCD'
_diffrn_measurement_method '\f and \w scans'
_diffrn_radiation_monochromator graphite
_diffrn_radiation_source 'fine-focus sealed tube'
_diffrn_radiation_type MoK\a
_diffrn_radiation_wavelength 0.71073
_diffrn_reflns_av_R_equivalents 0.0408
_diffrn_reflns_av_sigmaI/netI 0.0470
_diffrn_reflns_limit_h_max 21
_diffrn_reflns_limit_h_min -22
_diffrn_reflns_limit_k_max 14
_diffrn_reflns_limit_k_min -11
_diffrn_reflns_limit_l_max 40
_diffrn_reflns_limit_l_min -40
_diffrn_reflns_number 43373
_diffrn_reflns_theta_full 30.07
_diffrn_reflns_theta_max 30.07
_diffrn_reflns_theta_min 1.42
_exptl_absorpt_coefficient_mu 0.776
_exptl_absorpt_correction_T_max 0.9771
_exptl_absorpt_correction_T_min 0.8991
_exptl_absorpt_correction_type multi-scan
_exptl_absorpt_process_details sadabs
_exptl_crystal_colour orange
_exptl_crystal_density_diffrn 1.462
_exptl_crystal_density_meas ?
_exptl_crystal_density_method 'not measured'
_exptl_crystal_description platelet
_exptl_crystal_F_000 2192
_exptl_crystal_size_max 0.14
_exptl_crystal_size_mid 0.09
_exptl_crystal_size_min 0.03
_refine_diff_density_max 0.619
_refine_diff_density_min -0.572
_refine_diff_density_rms 0.093
_refine_ls_extinction_method none
_refine_ls_goodness_of_fit_ref 1.061
_refine_ls_hydrogen_treatment constr
_refine_ls_matrix_type full
_refine_ls_number_parameters 312
_refine_ls_number_reflns 7010
_refine_ls_number_restraints 0
_refine_ls_restrained_S_all 1.061
_refine_ls_R_factor_all 0.0851
_refine_ls_R_factor_gt 0.0498
_refine_ls_shift/su_max 0.001
_refine_ls_shift/su_mean 0.000
_refine_ls_structure_factor_coef Fsqd
_refine_ls_weighting_details 'calc w=1/[\s^2^(Fo^2^)+(0.0554P)^2^+6.8072P] where P=(Fo^2^+2Fc^2^)/3'
_refine_ls_weighting_scheme calc
_refine_ls_wR_factor_gt 0.1109
_refine_ls_wR_factor_ref 0.1292
_reflns_number_gt 4931
_reflns_number_total 7010
_reflns_threshold_expression >2sigma(I)
_cod_data_source_file ic502950k_si_001.cif
_cod_data_source_block complex8
_cod_depositor_comments
;
The following automatic conversions were performed:

'_symmetry_cell_setting' value 'Monoclinic' changed to 'monoclinic'
according to
/usr/data/users/saulius/crontab/automatic-downloads/rss-feeds/ACS/lib/dictionaries/cif_core.dic
dictionary named 'cif_core.dic' version 2.4.2 from 2011-04-26.

'_exptl_crystal_density_meas' value 'not measured' was changed to '?'
- the value is perceived as not measured.

Automatic conversion script
Id: cif_fix_values 3008 2015-01-20 13:52:24Z robertas 

 Adding full bibliography for 4342263--4342270.cif.
;
_cod_original_sg_symbol_H-M 'C2/c  '
_cod_database_code 4342264

loop_
_symmetry_equiv_pos_as_xyz
'x, y, z'
'-x, y, -z+1/2'
'x+1/2, y+1/2, z'
'-x+1/2, y+1/2, -z+1/2'
'-x, -y, -z'
'x, -y, z-1/2'
'-x+1/2, -y+1/2, -z'
'x+1/2, -y+1/2, z-1/2'

loop_
_atom_site_label
_atom_site_type_symbol
_atom_site_fract_x
_atom_site_fract_y
_atom_site_fract_z
_atom_site_U_iso_or_equiv
_atom_site_adp_type
_atom_site_occupancy
_atom_site_symmetry_multiplicity
_atom_site_calc_flag
_atom_site_refinement_flags
C1 C -0.13036(14) 0.1972(2) 0.18583(8) 0.0254(5) Uani 1 1 d .
H1 H -0.1719 0.1779 0.2012 0.031 Uiso 1 1 calc R
C2 C -0.14439(15) 0.2787(2) 0.14696(8) 0.0279(5) Uani 1 1 d .
H2 H -0.1952 0.3207 0.1323 0.034 Uiso 1 1 calc R
C3 C -0.06818(14) 0.2838(2) 0.13496(8) 0.0251(5) Uani 1 1 d .
H3 H -0.0573 0.3303 0.1106 0.030 Uiso 1 1 calc R
C4 C -0.00908(14) 0.2044(2) 0.16689(8) 0.0219(4) Uani 1 1 d .
C5 C 0.07715(14) 0.1818(2) 0.16785(8) 0.0228(5) Uani 1 1 d .
C6 C 0.13375(13) 0.0969(2) 0.19646(8) 0.0231(5) Uani 1 1 d .
C7 C 0.22097(15) 0.0735(3) 0.19616(9) 0.0316(6) Uani 1 1 d .
H7 H 0.2514 0.1156 0.1782 0.038 Uiso 1 1 calc R
C8 C 0.25110(15) -0.0219(3) 0.22719(9) 0.0353(6) Uani 1 1 d .
H8 H 0.3056 -0.0585 0.2343 0.042 Uiso 1 1 calc R
C9 C 0.18235(14) -0.0541(2) 0.24638(9) 0.0288(5) Uani 1 1 d .
H9 H 0.1858 -0.1171 0.2687 0.035 Uiso 1 1 calc R
C10 C 0.11224(14) 0.2559(2) 0.13420(8) 0.0238(5) Uani 1 1 d .
C11 C 0.11634(18) 0.2035(3) 0.09209(9) 0.0366(6) Uani 1 1 d .
H11 H 0.0958 0.1217 0.0842 0.044 Uiso 1 1 calc R
C12 C 0.15075(17) 0.2716(3) 0.06159(9) 0.0337(6) Uani 1 1 d .
H12 H 0.1518 0.2354 0.0332 0.040 Uiso 1 1 calc R
C13 C 0.18361(14) 0.3926(2) 0.07245(8) 0.0227(5) Uani 1 1 d .
C14 C 0.17970(16) 0.4444(2) 0.11492(8) 0.0296(5) Uani 1 1 d .
H14 H 0.2016 0.5253 0.1232 0.036 Uiso 1 1 calc R
C15 C 0.14383(16) 0.3776(2) 0.14499(8) 0.0296(5) Uani 1 1 d .
H15 H 0.1408 0.4149 0.1729 0.035 Uiso 1 1 calc R
C16 C 0.22284(14) 0.4635(2) 0.04003(8) 0.0238(5) Uani 1 1 d .
C17 C 0.20407(17) 0.4353(3) -0.00729(9) 0.0370(6) Uani 1 1 d .
H17 H 0.1651 0.3711 -0.0198 0.044 Uiso 1 1 calc R
C18 C 0.24341(18) 0.5028(3) -0.03583(9) 0.0407(7) Uani 1 1 d .
H18 H 0.2294 0.4816 -0.0674 0.049 Uiso 1 1 calc R
C19 C 0.31739(17) 0.6230(3) 0.02422(10) 0.0369(6) Uani 1 1 d .
H19 H 0.3567 0.6875 0.0357 0.044 Uiso 1 1 calc R
C20 C 0.28108(16) 0.5616(2) 0.05545(9) 0.0304(5) Uani 1 1 d .
H20 H 0.2957 0.5860 0.0867 0.037 Uiso 1 1 calc R
C21 C -0.02296(13) -0.2529(2) 0.22553(7) 0.0195(4) Uani 1 1 d .
C22 C -0.04387(13) -0.3690(2) 0.20184(8) 0.0223(5) Uani 1 1 d .
C23 C -0.08907(14) -0.3630(2) 0.15411(8) 0.0270(5) Uani 1 1 d .
H23 H -0.1040 -0.4372 0.1369 0.032 Uiso 1 1 calc R
C24 C -0.11079(14) -0.2478(2) 0.13332(8) 0.0275(5) Uani 1 1 d .
H24 H -0.1413 -0.2427 0.1019 0.033 Uiso 1 1 calc R
C25 C -0.08668(14) -0.1377(2) 0.15968(8) 0.0251(5) Uani 1 1 d .
H25 H -0.1014 -0.0598 0.1450 0.030 Uiso 1 1 calc R
C26 C -0.02069(15) -0.4851(2) 0.22693(9) 0.0274(5) Uani 1 1 d .
H26 H -0.0343 -0.5619 0.2113 0.033 Uiso 1 1 calc R
N1 N -0.05042(11) 0.15103(17) 0.19807(6) 0.0217(4) Uani 1 1 d .
N2 N 0.11259(11) 0.01570(18) 0.22890(6) 0.0233(4) Uani 1 1 d .
N3 N 0.29971(14) 0.5957(2) -0.02115(8) 0.0361(5) Uani 1 1 d .
N4 N -0.04384(11) -0.13828(17) 0.20462(6) 0.0206(4) Uani 1 1 d .
Ni1 Ni 0.0000 0.01961(4) 0.2500 0.01925(11) Uani 1 2 d S
C27 C 0.43657(17) 0.7050(3) 0.93211(10) 0.0419(7) Uani 1 1 d .
H27 H 0.3915 0.6805 0.9468 0.050 Uiso 1 1 calc R
Cl1 Cl 0.52251(5) 0.59617(7) 0.94941(3) 0.0505(2) Uani 1 1 d .
Cl2 Cl 0.47311(6) 0.85783(9) 0.95164(4) 0.0677(3) Uani 1 1 d .
Cl3 Cl 0.39284(5) 0.70344(9) 0.87125(3) 0.0559(2) Uani 1 1 d .

loop_
_atom_site_aniso_label
_atom_site_aniso_U_11
_atom_site_aniso_U_22
_atom_site_aniso_U_33
_atom_site_aniso_U_23
_atom_site_aniso_U_13
_atom_site_aniso_U_12
C1 0.0195(10) 0.0235(11) 0.0348(13) -0.0023(10) 0.0098(9) 0.0009(9)
C2 0.0234(11) 0.0242(12) 0.0330(13) -0.0026(10) 0.0021(9) 0.0020(9)
C3 0.0277(11) 0.0226(11) 0.0235(12) -0.0013(9) 0.0045(9) -0.0012(9)
C4 0.0238(10) 0.0205(11) 0.0219(11) -0.0018(9) 0.0073(9) -0.0007(8)
C5 0.0243(11) 0.0247(11) 0.0216(11) -0.0026(9) 0.0098(9) -0.0025(9)
C6 0.0194(10) 0.0288(12) 0.0231(11) 0.0020(9) 0.0094(8) 0.0007(9)
C7 0.0230(11) 0.0443(15) 0.0318(13) 0.0060(12) 0.0144(10) 0.0018(10)
C8 0.0211(11) 0.0498(16) 0.0379(14) 0.0081(13) 0.0128(10) 0.0099(11)
C9 0.0227(11) 0.0351(13) 0.0304(13) 0.0073(11) 0.0104(9) 0.0060(9)
C10 0.0217(10) 0.0276(12) 0.0229(11) 0.0018(10) 0.0075(9) 0.0013(9)
C11 0.0496(16) 0.0314(13) 0.0339(14) -0.0077(11) 0.0198(12) -0.0151(12)
C12 0.0448(15) 0.0377(14) 0.0229(12) -0.0079(11) 0.0165(11) -0.0112(11)
C13 0.0193(10) 0.0277(11) 0.0213(11) 0.0031(9) 0.0059(8) 0.0015(8)
C14 0.0370(13) 0.0253(12) 0.0282(13) -0.0015(10) 0.0118(10) -0.0053(10)
C15 0.0376(13) 0.0304(13) 0.0244(12) -0.0049(10) 0.0147(10) -0.0025(10)
C16 0.0197(10) 0.0284(12) 0.0240(11) 0.0044(10) 0.0070(8) 0.0035(9)
C17 0.0327(13) 0.0522(16) 0.0273(13) -0.0005(12) 0.0102(11) -0.0148(12)
C18 0.0399(14) 0.0587(19) 0.0255(13) 0.0021(13) 0.0123(11) -0.0092(13)
C19 0.0378(14) 0.0342(14) 0.0392(15) 0.0036(12) 0.0113(11) -0.0087(11)
C20 0.0364(13) 0.0293(12) 0.0256(12) 0.0006(10) 0.0084(10) -0.0028(10)
C21 0.0153(9) 0.0242(11) 0.0207(10) 0.0008(9) 0.0078(8) 0.0005(8)
C22 0.0175(10) 0.0250(11) 0.0257(12) -0.0034(9) 0.0080(8) -0.0020(8)
C23 0.0247(11) 0.0307(13) 0.0253(12) -0.0062(10) 0.0064(9) -0.0026(9)
C24 0.0228(11) 0.0400(14) 0.0185(11) -0.0016(10) 0.0035(9) -0.0001(10)
C25 0.0238(11) 0.0310(12) 0.0214(11) 0.0020(10) 0.0076(9) 0.0033(9)
C26 0.0259(11) 0.0226(11) 0.0337(12) -0.0040(10) 0.0080(9) -0.0021(9)
N1 0.0191(9) 0.0228(9) 0.0251(10) 0.0001(8) 0.0091(7) 0.0008(7)
N2 0.0206(9) 0.0277(10) 0.0237(10) 0.0020(8) 0.0098(7) 0.0034(7)
N3 0.0331(11) 0.0416(13) 0.0379(13) 0.0088(10) 0.0172(10) -0.0005(10)
N4 0.0186(8) 0.0246(10) 0.0200(9) 0.0013(8) 0.0076(7) 0.0025(7)
Ni1 0.01719(19) 0.0214(2) 0.0214(2) 0.000 0.00913(15) 0.000
C27 0.0285(13) 0.0548(18) 0.0464(17) -0.0028(14) 0.0173(12) -0.0049(12)
Cl1 0.0537(4) 0.0399(4) 0.0567(5) 0.0088(3) 0.0128(4) -0.0007(3)
Cl2 0.0497(5) 0.0535(5) 0.0857(7) -0.0194(5) -0.0057(4) 0.0136(4)
Cl3 0.0320(4) 0.0868(6) 0.0467(4) -0.0094(4) 0.0066(3) 0.0017(4)

loop_
_atom_type_symbol
_atom_type_description
_atom_type_scat_dispersion_real
_atom_type_scat_dispersion_imag
_atom_type_scat_source
C C 0.0033 0.0016 'International Tables Vol C Tables 4.2.6.8 and 6.1.1.4'
H H 0.0000 0.0000 'International Tables Vol C Tables 4.2.6.8 and 6.1.1.4'
N N 0.0061 0.0033 'International Tables Vol C Tables 4.2.6.8 and 6.1.1.4'
Cl Cl 0.1484 0.1585 'International Tables Vol C Tables 4.2.6.8 and 6.1.1.4'
Ni Ni 0.3393 1.1124 'International Tables Vol C Tables 4.2.6.8 and 6.1.1.4'

loop_
_geom_angle_atom_site_label_1
_geom_angle_atom_site_label_2
_geom_angle_atom_site_label_3
_geom_angle
_geom_angle_site_symmetry_1
_geom_angle_site_symmetry_3
N1 C1 C2 112.1(2) . .
N1 C1 H1 124.0 . .
C2 C1 H1 124.0 . .
C3 C2 C1 106.3(2) . .
C3 C2 H2 126.8 . .
C1 C2 H2 126.8 . .
C2 C3 C4 106.9(2) . .
C2 C3 H3 126.6 . .
C4 C3 H3 126.6 . .
N1 C4 C5 124.5(2) . .
N1 C4 C3 108.96(18) . .
C5 C4 C3 126.6(2) . .
C6 C5 C4 127.2(2) . .
C6 C5 C10 116.07(19) . .
C4 C5 C10 116.7(2) . .
C5 C6 N2 124.88(19) . .
C5 C6 C7 126.2(2) . .
N2 C6 C7 108.84(19) . .
C8 C7 C6 107.1(2) . .
C8 C7 H7 126.4 . .
C6 C7 H7 126.4 . .
C7 C8 C9 105.9(2) . .
C7 C8 H8 127.0 . .
C9 C8 H8 127.0 . .
N2 C9 C8 112.5(2) . .
N2 C9 H9 123.8 . .
C8 C9 H9 123.8 . .
C11 C10 C15 118.3(2) . .
C11 C10 C5 120.9(2) . .
C15 C10 C5 120.7(2) . .
C12 C11 C10 120.6(2) . .
C12 C11 H11 119.7 . .
C10 C11 H11 119.7 . .
C11 C12 C13 121.4(2) . .
C11 C12 H12 119.3 . .
C13 C12 H12 119.3 . .
C12 C13 C14 117.7(2) . .
C12 C13 C16 121.0(2) . .
C14 C13 C16 121.3(2) . .
C15 C14 C13 121.0(2) . .
C15 C14 H14 119.5 . .
C13 C14 H14 119.5 . .
C14 C15 C10 121.0(2) . .
C14 C15 H15 119.5 . .
C10 C15 H15 119.5 . .
C17 C16 C20 115.9(2) . .
C17 C16 C13 122.2(2) . .
C20 C16 C13 121.9(2) . .
C18 C17 C16 120.0(2) . .
C18 C17 H17 120.0 . .
C16 C17 H17 120.0 . .
N3 C18 C17 124.4(3) . .
N3 C18 H18 117.8 . .
C17 C18 H18 117.8 . .
N3 C19 C20 124.3(2) . .
N3 C19 H19 117.8 . .
C20 C19 H19 117.8 . .
C19 C20 C16 119.9(2) . .
C19 C20 H20 120.1 . .
C16 C20 H20 120.1 . .
N4 C21 C22 123.30(19) . .
N4 C21 C21 117.20(12) . 2
C22 C21 C21 119.51(13) . 2
C21 C22 C23 116.9(2) . .
C21 C22 C26 119.4(2) . .
C23 C22 C26 123.6(2) . .
C24 C23 C22 119.6(2) . .
C24 C23 H23 120.2 . .
C22 C23 H23 120.2 . .
C23 C24 C25 119.2(2) . .
C23 C24 H24 120.4 . .
C25 C24 H24 120.4 . .
N4 C25 C24 123.4(2) . .
N4 C25 H25 118.3 . .
C24 C25 H25 118.3 . .
C26 C26 C22 121.05(13) 2 .
C26 C26 H26 119.5 2 .
C22 C26 H26 119.5 . .
C1 N1 C4 105.78(18) . .
C1 N1 Ni1 127.14(15) . .
C4 N1 Ni1 126.99(14) . .
C9 N2 C6 105.65(18) . .
C9 N2 Ni1 127.68(16) . .
C6 N2 Ni1 126.35(14) . .
C18 N3 C19 115.6(2) . .
C25 N4 C21 117.5(2) . .
C25 N4 Ni1 128.60(16) . .
C21 N4 Ni1 113.92(14) . .
N1 Ni1 N1 95.92(10) 2 .
N1 Ni1 N2 89.30(7) 2 2
N1 Ni1 N2 92.22(7) . 2
N1 Ni1 N2 92.22(7) 2 .
N1 Ni1 N2 89.30(7) . .
N2 Ni1 N2 177.73(11) 2 .
N1 Ni1 N4 170.91(7) 2 .
N1 Ni1 N4 93.17(7) . .
N2 Ni1 N4 90.44(7) 2 .
N2 Ni1 N4 87.79(7) . .
N1 Ni1 N4 93.17(7) 2 2
N1 Ni1 N4 170.91(7) . 2
N2 Ni1 N4 87.79(7) 2 2
N2 Ni1 N4 90.44(7) . 2
N4 Ni1 N4 77.74(10) . 2
Cl3 C27 Cl2 110.74(17) . .
Cl3 C27 Cl1 111.03(16) . .
Cl2 C27 Cl1 109.43(15) . .
Cl3 C27 H27 108.5 . .
Cl2 C27 H27 108.5 . .
Cl1 C27 H27 108.5 . .

loop_
_geom_bond_atom_site_label_1
_geom_bond_atom_site_label_2
_geom_bond_distance
_geom_bond_site_symmetry_2
C1 N1 1.334(3) .
C1 C2 1.407(3) .
C1 H1 0.9300 .
C2 C3 1.371(3) .
C2 H2 0.9300 .
C3 C4 1.421(3) .
C3 H3 0.9300 .
C4 N1 1.398(3) .
C4 C5 1.404(3) .
C5 C6 1.391(3) .
C5 C10 1.496(3) .
C6 N2 1.398(3) .
C6 C7 1.431(3) .
C7 C8 1.362(4) .
C7 H7 0.9300 .
C8 C9 1.419(3) .
C8 H8 0.9300 .
C9 N2 1.327(3) .
C9 H9 0.9300 .
C10 C11 1.385(3) .
C10 C15 1.386(3) .
C11 C12 1.385(3) .
C11 H11 0.9300 .
C12 C13 1.385(3) .
C12 H12 0.9300 .
C13 C14 1.392(3) .
C13 C16 1.489(3) .
C14 C15 1.382(3) .
C14 H14 0.9300 .
C15 H15 0.9300 .
C16 C17 1.387(3) .
C16 C20 1.389(3) .
C17 C18 1.386(4) .
C17 H17 0.9300 .
C18 N3 1.326(4) .
C18 H18 0.9300 .
C19 N3 1.331(3) .
C19 C20 1.384(4) .
C19 H19 0.9300 .
C20 H20 0.9300 .
C21 N4 1.358(3) .
C21 C22 1.406(3) .
C21 C21 1.441(4) 2
C22 C23 1.409(3) .
C22 C26 1.430(3) .
C23 C24 1.365(3) .
C23 H23 0.9300 .
C24 C25 1.395(3) .
C24 H24 0.9300 .
C25 N4 1.327(3) .
C25 H25 0.9300 .
C26 C26 1.352(5) 2
C26 H26 0.9300 .
N1 Ni1 2.0689(18) .
N2 Ni1 2.0763(17) .
N4 Ni1 2.1379(18) .
Ni1 N1 2.0689(19) 2
Ni1 N2 2.0763(17) 2
Ni1 N4 2.1379(18) 2
C27 Cl3 1.753(3) .
C27 Cl2 1.759(3) .
C27 Cl1 1.766(3) .
C27 H27 0.9800 .
